data_2230943
loop_
_publ_author_name
'Wang, Shi Juan'

_publ_section_title
;
 <i>N</i>-Methyl-2-oxo-1-phenylpropan-1-aminium chloride
;
_journal_coeditor_code YK2004
_journal_issue 7
_journal_name_full 'Acta Crystallographica Section E'
_journal_page_first o1855
_journal_paper_doi 10.1107/S1600536811024032
_journal_volume 67
_journal_year 2011
_chemical_formula_iupac 'C10 H14 N O +, Cl -'
_chemical_formula_moiety 'C10 H14 N O +, Cl -'
_chemical_formula_sum 'C10 H14 Cl N O'
_chemical_formula_weight 199.67
_chemical_name_systematic
;
<i>N</i>-Methyl-2-oxo-1-phenylpropan-1-aminium chloride
;
_space_group_IT_number 14
_symmetry_cell_setting monoclinic
_symmetry_space_group_name_Hall '-P 2ybc'
_symmetry_space_group_name_H-M 'P 1 21/c 1'
_atom_sites_solution_hydrogens geom
_atom_sites_solution_primary direct
_atom_sites_solution_secondary difmap
_audit_creation_method SHELXL-97
_cell_angle_alpha 90.00
_cell_angle_beta 114.63(3)
_cell_angle_gamma 90.00
_cell_formula_units_Z 4
_cell_length_a 12.631(3)
_cell_length_b 8.2564(17)
_cell_length_c 11.423(2)
_cell_measurement_reflns_used 2486
_cell_measurement_temperature 293(2)
_cell_measurement_theta_max 27.460
_cell_measurement_theta_min 2.6015
_cell_volume 1082.9(5)
_computing_cell_refinement 'CrystalClear (Rigaku, 2002)'
_computing_data_collection 'CrystalClear (Rigaku, 2002)'
_computing_data_reduction 'CrystalClear (Rigaku, 2002)'
_computing_molecular_graphics 'DIAMOND (Brandenburg, 1998)'
_computing_publication_material 'SHELXTL (Sheldrick, 2008)'
_computing_structure_refinement 'SHELXL97 (Sheldrick, 2008)'
_computing_structure_solution 'SHELXS97 (Sheldrick, 2008)'
_diffrn_ambient_temperature 293(2)
_diffrn_detector_area_resol_mean 13.6612
_diffrn_measured_fraction_theta_full 1.000
_diffrn_measured_fraction_theta_max 1.000
_diffrn_measurement_device_type 'Rigaku Mercury 2'
_diffrn_measurement_method CCD_Profile_fitting
_diffrn_radiation_monochromator graphite
_diffrn_radiation_source 'fine-focus sealed tube'
_diffrn_radiation_type MoK\a
_diffrn_radiation_wavelength 0.71073
_diffrn_reflns_av_R_equivalents 0.0527
_diffrn_reflns_av_sigmaI/netI 0.0425
_diffrn_reflns_limit_h_max 16
_diffrn_reflns_limit_h_min -16
_diffrn_reflns_limit_k_max 10
_diffrn_reflns_limit_k_min -10
_diffrn_reflns_limit_l_max 14
_diffrn_reflns_limit_l_min -14
_diffrn_reflns_number 10899
_diffrn_reflns_theta_full 27.46
_diffrn_reflns_theta_max 27.46
_diffrn_reflns_theta_min 3.04
_exptl_absorpt_coefficient_mu 0.315
_exptl_absorpt_correction_T_max 1.0000
_exptl_absorpt_correction_T_min 0.8246
_exptl_absorpt_correction_type multi-scan
_exptl_absorpt_process_details '(CrystalClear; Rigaku, 2002)'
_exptl_crystal_colour Colorless
_exptl_crystal_density_diffrn 1.225
_exptl_crystal_density_method 'not measured'
_exptl_crystal_description Prism
_exptl_crystal_F_000 424
_exptl_crystal_size_max 0.2000
_exptl_crystal_size_mid 0.2000
_exptl_crystal_size_min 0.2000
_refine_diff_density_max 0.265
_refine_diff_density_min -0.195
_refine_ls_extinction_method none
_refine_ls_goodness_of_fit_ref 1.119
_refine_ls_hydrogen_treatment constr
_refine_ls_matrix_type full
_refine_ls_number_parameters 118
_refine_ls_number_reflns 2486
_refine_ls_number_restraints 0
_refine_ls_restrained_S_all 1.119
_refine_ls_R_factor_all 0.0749
_refine_ls_R_factor_gt 0.0529
_refine_ls_shift/su_max 0.001
_refine_ls_shift/su_mean 0.000
_refine_ls_structure_factor_coef Fsqd
_refine_ls_weighting_details 'calc w=1/[\s^2^(Fo^2^)+(0.10P)^2^+0.00P] where P=(Fo^2^+2Fc^2^)/3'
_refine_ls_weighting_scheme calc
_refine_ls_wR_factor_gt 0.1574
_refine_ls_wR_factor_ref 0.1721
_reflns_number_gt 1858
_reflns_number_total 2486
_reflns_threshold_expression I>2\s(I)
_cod_data_source_file yk2004.cif
_cod_data_source_block I
_cod_original_cell_volume 1082.9(4)
_cod_original_sg_symbol_H-M 'P 21/c'
_cod_database_code 2230943
_cod_database_fobs_code 2230943

loop_
_symmetry_equiv_pos_as_xyz
'x, y, z'
'-x, y+1/2, -z+1/2'
'-x, -y, -z'
'x, -y-1/2, z-1/2'

loop_
_atom_site_type_symbol
_atom_site_label
_atom_site_fract_x
_atom_site_fract_y
_atom_site_fract_z
_atom_site_U_iso_or_equiv
_atom_site_adp_type
_atom_site_calc_flag
_atom_site_refinement_flags
_atom_site_occupancy
_atom_site_symmetry_multiplicity
_atom_site_disorder_assembly
_atom_site_disorder_group
Cl Cl1 0.84648(5) 0.60715(7) 1.05463(5) 0.0477(2) Uani d . 1 1 . .
N N1 0.88712(14) 0.4261(2) 0.83566(16) 0.0372(4) Uani d . 1 1 . .
H H1A 0.8633 0.4628 0.8949 0.045 Uiso calc R 1 1 . .
H H1E 0.9638 0.4049 0.8764 0.045 Uiso calc R 1 1 . .
C C4 0.6325(2) 0.3894(3) 0.7610(2) 0.0557(7) Uani d . 1 1 . .
H H4A 0.6721 0.4438 0.8384 0.067 Uiso calc R 1 1 . .
C C5 0.82470(17) 0.2721(2) 0.78105(19) 0.0371(5) Uani d . 1 1 . .
H H5A 0.8544 0.2286 0.7207 0.045 Uiso calc R 1 1 . .
C C7 0.85316(19) 0.1511(3) 0.8920(2) 0.0429(5) Uani d . 1 1 . .
C C8 0.69366(18) 0.2949(3) 0.7093(2) 0.0396(5) Uani d . 1 1 . .
C C9 0.5129(2) 0.4023(4) 0.6973(3) 0.0725(9) Uani d . 1 1 . .
H H9A 0.4724 0.4663 0.7317 0.087 Uiso calc R 1 1 . .
C C10 0.8142(3) -0.0187(3) 0.8562(3) 0.0646(8) Uani d . 1 1 . .
H H10A 0.8363 -0.0829 0.9329 0.097 Uiso calc R 1 1 . .
H H10B 0.8501 -0.0618 0.8036 0.097 Uiso calc R 1 1 . .
H H10C 0.7311 -0.0212 0.8091 0.097 Uiso calc R 1 1 . .
C C11 0.6337(2) 0.2185(3) 0.5944(2) 0.0606(7) Uani d . 1 1 . .
H H11A 0.6737 0.1578 0.5574 0.073 Uiso calc R 1 1 . .
C C12 0.5143(3) 0.2308(4) 0.5332(3) 0.0782(10) Uani d . 1 1 . .
H H12A 0.4746 0.1759 0.4561 0.094 Uiso calc R 1 1 . .
C C13 0.4533(2) 0.3214(4) 0.5833(3) 0.0747(9) Uani d . 1 1 . .
H H13A 0.3727 0.3286 0.5412 0.090 Uiso calc R 1 1 . .
C C1 0.8697(2) 0.5566(3) 0.7395(2) 0.0535(6) Uani d . 1 1 . .
H H1B 0.9126 0.6511 0.7824 0.080 Uiso calc R 1 1 . .
H H1C 0.7884 0.5826 0.6970 0.080 Uiso calc R 1 1 . .
H H1D 0.8970 0.5202 0.6771 0.080 Uiso calc R 1 1 . .
O O2 0.90399(18) 0.1954(2) 1.00174(16) 0.0685(6) Uani d . 1 1 . .

loop_
_atom_site_aniso_label
_atom_site_aniso_U_11
_atom_site_aniso_U_22
_atom_site_aniso_U_33
_atom_site_aniso_U_12
_atom_site_aniso_U_13
_atom_site_aniso_U_23
Cl1 0.0439(4) 0.0545(4) 0.0443(4) 0.0016(2) 0.0181(3) -0.0090(2)
N1 0.0367(10) 0.0430(10) 0.0320(9) 0.0007(7) 0.0144(8) 0.0012(7)
C4 0.0402(13) 0.081(2) 0.0412(14) 0.0042(12) 0.0126(11) -0.0107(12)
C5 0.0380(11) 0.0403(11) 0.0351(11) 0.0030(9) 0.0174(9) 0.0010(9)
C7 0.0411(12) 0.0458(12) 0.0444(13) 0.0062(10) 0.0206(10) 0.0087(10)
C8 0.0359(11) 0.0461(13) 0.0330(11) -0.0001(9) 0.0106(9) 0.0020(9)
C9 0.0463(15) 0.104(3) 0.0649(18) 0.0143(15) 0.0204(14) -0.0088(16)
C10 0.0814(19) 0.0464(15) 0.0628(18) -0.0013(13) 0.0269(15) 0.0096(12)
C11 0.0575(16) 0.0673(17) 0.0466(14) 0.0056(13) 0.0114(12) -0.0156(12)
C12 0.0593(18) 0.091(2) 0.0570(17) -0.0015(16) -0.0033(14) -0.0222(16)
C13 0.0389(15) 0.103(2) 0.0652(19) 0.0037(15) 0.0045(13) -0.0044(18)
C1 0.0651(16) 0.0445(13) 0.0481(14) -0.0040(12) 0.0208(12) 0.0077(10)
O2 0.0939(15) 0.0638(13) 0.0361(10) 0.0005(10) 0.0155(9) 0.0099(8)

loop_
_atom_type_symbol
_atom_type_description
_atom_type_scat_dispersion_real
_atom_type_scat_dispersion_imag
_atom_type_scat_source
C C 0.0033 0.0016 'International Tables Vol C Tables 4.2.6.8 and 6.1.1.4'
H H 0.0000 0.0000 'International Tables Vol C Tables 4.2.6.8 and 6.1.1.4'
N N 0.0061 0.0033 'International Tables Vol C Tables 4.2.6.8 and 6.1.1.4'
O O 0.0106 0.0060 'International Tables Vol C Tables 4.2.6.8 and 6.1.1.4'
Cl Cl 0.1484 0.1585 'International Tables Vol C Tables 4.2.6.8 and 6.1.1.4'

loop_
_geom_angle_atom_site_label_1
_geom_angle_atom_site_label_2
_geom_angle_atom_site_label_3
_geom_angle_site_symmetry_1
_geom_angle_site_symmetry_3
_geom_angle
_geom_angle_publ_flag
C1 N1 C5 . . 114.80(17) ?
C1 N1 H1A . . 108.6 ?
C5 N1 H1A . . 108.6 ?
C1 N1 H1E . . 108.6 ?
C5 N1 H1E . . 108.6 ?
H1A N1 H1E . . 107.5 ?
C9 C4 C8 . . 119.9(2) ?
C9 C4 H4A . . 120.0 ?
C8 C4 H4A . . 120.0 ?
N1 C5 C8 . . 112.75(17) ?
N1 C5 C7 . . 108.00(17) ?
C8 C5 C7 . . 110.70(17) ?
N1 C5 H5A . . 108.4 ?
C8 C5 H5A . . 108.4 ?
C7 C5 H5A . . 108.4 ?
O2 C7 C10 . . 123.0(2) ?
O2 C7 C5 . . 120.2(2) ?
C10 C7 C5 . . 116.8(2) ?
C11 C8 C4 . . 118.9(2) ?
C11 C8 C5 . . 120.2(2) ?
C4 C8 C5 . . 120.9(2) ?
C13 C9 C4 . . 120.6(3) ?
C13 C9 H9A . . 119.7 ?
C4 C9 H9A . . 119.7 ?
C7 C10 H10A . . 109.5 ?
C7 C10 H10B . . 109.5 ?
H10A C10 H10B . . 109.5 ?
C7 C10 H10C . . 109.5 ?
H10A C10 H10C . . 109.5 ?
H10B C10 H10C . . 109.5 ?
C8 C11 C12 . . 120.4(3) ?
C8 C11 H11A . . 119.8 ?
C12 C11 H11A . . 119.8 ?
C13 C12 C11 . . 121.3(3) ?
C13 C12 H12A . . 119.3 ?
C11 C12 H12A . . 119.3 ?
C12 C13 C9 . . 118.9(3) ?
C12 C13 H13A . . 120.6 ?
C9 C13 H13A . . 120.6 ?
N1 C1 H1B . . 109.5 ?
N1 C1 H1C . . 109.5 ?
H1B C1 H1C . . 109.5 ?
N1 C1 H1D . . 109.5 ?
H1B C1 H1D . . 109.5 ?
H1C C1 H1D . . 109.5 ?

loop_
_geom_bond_atom_site_label_1
_geom_bond_atom_site_label_2
_geom_bond_site_symmetry_2
_geom_bond_distance
_geom_bond_publ_flag
N1 C1 . 1.488(3) ?
N1 C5 . 1.489(3) ?
N1 H1A . 0.9000 ?
N1 H1E . 0.9000 ?
C4 C9 . 1.380(3) ?
C4 C8 . 1.391(3) ?
C4 H4A . 0.9300 ?
C5 C8 . 1.522(3) ?
C5 C7 . 1.534(3) ?
C5 H5A . 0.9800 ?
C7 O2 . 1.203(3) ?
C7 C10 . 1.486(4) ?
C8 C11 . 1.366(3) ?
C9 C13 . 1.375(4) ?
C9 H9A . 0.9300 ?
C10 H10A . 0.9600 ?
C10 H10B . 0.9600 ?
C10 H10C . 0.9600 ?
C11 C12 . 1.376(4) ?
C11 H11A . 0.9300 ?
C12 C13 . 1.359(4) ?
C12 H12A . 0.9300 ?
C13 H13A . 0.9300 ?
C1 H1B . 0.9600 ?
C1 H1C . 0.9600 ?
C1 H1D . 0.9600 ?

loop_
_geom_hbond_atom_site_label_D
_geom_hbond_atom_site_label_H
_geom_hbond_atom_site_label_A
_geom_hbond_site_symmetry_A
_geom_hbond_distance_DH
_geom_hbond_distance_HA
_geom_hbond_distance_DA
_geom_hbond_angle_DHA
N1 H1A Cl1 . 0.90 2.26 3.1345(19) 163
N1 H1E Cl1 3_767 0.90 2.19 3.0747(19) 167
